data_7210025
loop_
_publ_author_name
'Eberhard, Jens'
'Stoll, Ion'
'Brockhinke, Regina'
'Neumann, Beate'
'Stammler, Hans-Georg'
'Riefer, Arthur'
'Rauls, Eva'
'Schmidt, Wolf Gero'
'Mattay, Jochen'

_publ_section_title
;
 Structural variety of 5-fluoroarene-2-aminopyrimidine in comparison to
 2-aminopyrimidine silver(i) coordination polymers: progress report and
 overview
;
_journal_issue 21
_journal_name_full CrystEngComm
_journal_page_first 4225
_journal_paper_doi 10.1039/c2ce26388b
_journal_volume 15
_journal_year 2013
_chemical_formula_moiety 'C11 H7 Ag F4 N3 O, C2 H5 OH, C F3 O3 S'
_chemical_formula_sum 'C14 H13 Ag F7 N3 O5 S'
_chemical_formula_weight 576.20
_chemical_name_systematic ?
_space_group_IT_number 15
_symmetry_cell_setting monoclinic
_symmetry_space_group_name_Hall '-C 2yc'
_symmetry_space_group_name_H-M 'C 1 2/c 1'
_atom_sites_solution_hydrogens geom
_atom_sites_solution_primary direct
_atom_sites_solution_secondary difmap
_audit_creation_method SHELXL-97
_cell_angle_alpha 90.00
_cell_angle_beta 103.5966(18)
_cell_angle_gamma 90.00
_cell_formula_units_Z 8
_cell_length_a 25.2591(8)
_cell_length_b 10.5671(3)
_cell_length_c 15.0340(5)
_cell_measurement_reflns_used 58630
_cell_measurement_temperature 200(2)
_cell_measurement_theta_max 27.485
_cell_measurement_theta_min 2.910
_cell_volume 3900.3(2)
_computing_cell_refinement 'HKL Scalepack (Otwinowski & Minor 1997)'
_computing_data_collection 'Collect, Bruker AXS, 2004'
_computing_data_reduction 'Denzo and Scalepack (Otwinowski & Minor, 1997)'
_computing_molecular_graphics 'SHELXTL-PLUS (1990)'
_computing_publication_material 'SHELXL-97 (Sheldrick, 1997)'
_computing_structure_refinement 'SHELXL-97 (Sheldrick, 1997)'
_computing_structure_solution 'SHELXS-97 (Sheldrick, 1990)'
_diffrn_ambient_temperature 200(2)
_diffrn_measured_fraction_theta_full 0.997
_diffrn_measured_fraction_theta_max 0.997
_diffrn_measurement_device_type KappaCCD
_diffrn_measurement_method CCD
_diffrn_radiation_monochromator graphite
_diffrn_radiation_source 'fine-focus sealed tube'
_diffrn_radiation_type MoK\a
_diffrn_radiation_wavelength 0.71073
_diffrn_reflns_av_R_equivalents 0.049
_diffrn_reflns_av_sigmaI/netI 0.0266
_diffrn_reflns_limit_h_max 32
_diffrn_reflns_limit_h_min -32
_diffrn_reflns_limit_k_max 13
_diffrn_reflns_limit_k_min -13
_diffrn_reflns_limit_l_max 19
_diffrn_reflns_limit_l_min -19
_diffrn_reflns_number 34321
_diffrn_reflns_theta_full 27.48
_diffrn_reflns_theta_max 27.48
_diffrn_reflns_theta_min 3.15
_exptl_absorpt_coefficient_mu 1.239
_exptl_absorpt_correction_T_max 0.9073
_exptl_absorpt_correction_T_min 0.7074
_exptl_absorpt_correction_type multi-scan
_exptl_absorpt_process_details 'Denzo and Scalepack (Otwinowski & Minor, 1997)'
_exptl_crystal_colour Colourless
_exptl_crystal_density_diffrn 1.963
_exptl_crystal_density_method 'not measured'
_exptl_crystal_description plate
_exptl_crystal_F_000 2272
_exptl_crystal_size_max 0.30
_exptl_crystal_size_mid 0.29
_exptl_crystal_size_min 0.08
_refine_diff_density_max 0.585
_refine_diff_density_min -0.845
_refine_diff_density_rms 0.084
_refine_ls_extinction_method none
_refine_ls_goodness_of_fit_ref 1.061
_refine_ls_hydrogen_treatment mixed
_refine_ls_matrix_type full
_refine_ls_number_parameters 293
_refine_ls_number_reflns 4467
_refine_ls_number_restraints 1
_refine_ls_restrained_S_all 1.062
_refine_ls_R_factor_all 0.0455
_refine_ls_R_factor_gt 0.0342
_refine_ls_shift/su_max 0.000
_refine_ls_shift/su_mean 0.000
_refine_ls_structure_factor_coef Fsqd
_refine_ls_weighting_details 'calc w=1/[\s^2^(Fo^2^)+(0.0516P)^2^+3.9616P] where P=(Fo^2^+2Fc^2^)/3'
_refine_ls_weighting_scheme calc
_refine_ls_wR_factor_gt 0.0869
_refine_ls_wR_factor_ref 0.0950
_reflns_number_gt 3619
_reflns_number_total 4467
_reflns_threshold_expression >2sigma(I)
_cod_data_source_file c2ce26388b.txt
_cod_data_source_block compound5
_cod_depositor_comments
;
The following automatic conversions were performed:

'_symmetry_cell_setting' value 'Monoclinic' changed to 'monoclinic'
according to /home/saulius/struct/CIF-dictionaries/cif_core.dic
dictionary named 'cif_core.dic' version 2.4.2 from 2011-04-26.

Automatic conversion script
Id: cif_fix_values 1891 2012-01-12 08:04:46Z andrius 
;
_cod_original_sg_symbol_H-M 'C 2/c'
_cod_database_code 7210025

loop_
_symmetry_equiv_pos_as_xyz
'x, y, z'
'-x, y, -z+1/2'
'x+1/2, y+1/2, z'
'-x+1/2, y+1/2, -z+1/2'
'-x, -y, -z'
'x, -y, z-1/2'
'-x+1/2, -y+1/2, -z'
'x+1/2, -y+1/2, z-1/2'

loop_
_atom_site_label
_atom_site_type_symbol
_atom_site_fract_x
_atom_site_fract_y
_atom_site_fract_z
_atom_site_U_iso_or_equiv
_atom_site_adp_type
_atom_site_occupancy
_atom_site_symmetry_multiplicity
_atom_site_calc_flag
_atom_site_refinement_flags
_atom_site_disorder_assembly
_atom_site_disorder_group
Ag1 Ag 0.184523(8) 0.49139(2) 0.199654(14) 0.03894(9) Uani 1 1 d . . .
S1 S 0.35184(3) 0.90481(6) 0.05470(4) 0.03587(16) Uani 1 1 d . . .
F1 F 0.44200(6) 0.29640(19) 0.14658(11) 0.0474(4) Uani 1 1 d . . .
F2 F 0.49750(6) 0.3491(2) 0.02116(13) 0.0535(5) Uani 1 1 d . A .
F3 F 0.33300(9) 0.4475(3) -0.19132(12) 0.0701(6) Uani 1 1 d . A .
F4 F 0.27778(6) 0.39347(19) -0.06778(11) 0.0505(4) Uani 1 1 d . . .
F5 F 0.38565(11) 0.7291(3) -0.0408(2) 0.0923(8) Uani 1 1 d . . .
F6 F 0.42393(12) 0.7262(3) 0.1028(3) 0.1157(11) Uani 1 1 d . . .
F7 F 0.34118(11) 0.6604(2) 0.0553(2) 0.0879(8) Uani 1 1 d . . .
O1 O 0.44959(9) 0.4237(3) -0.14726(15) 0.0581(6) Uani 1 1 d D . .
O2 O 0.39687(11) 0.9870(2) 0.05051(17) 0.0565(6) Uani 1 1 d . . .
O3 O 0.30592(9) 0.9136(2) -0.02166(14) 0.0533(6) Uani 1 1 d . . .
O4 O 0.33932(9) 0.9025(2) 0.14308(14) 0.0498(5) Uani 1 1 d . . .
O5 O 0.10102(9) 0.4069(2) 0.12094(18) 0.0513(5) Uani 1 1 d . . .
H5 H 0.0974(17) 0.432(4) 0.069(3) 0.073(14) Uiso 1 1 d . . .
N1 N 0.25569(8) 0.3659(2) 0.19128(15) 0.0331(5) Uani 1 1 d . . .
N2 N 0.25155(12) 0.2540(3) 0.32113(18) 0.0469(6) Uani 1 1 d . . .
H2A H 0.2639(13) 0.207(3) 0.363(2) 0.040(9) Uiso 1 1 d . . .
H2B H 0.2238(17) 0.302(4) 0.328(3) 0.070(12) Uiso 1 1 d . . .
N3 N 0.31350(9) 0.1878(2) 0.24060(15) 0.0338(5) Uani 1 1 d . . .
C1 C 0.27418(10) 0.2701(3) 0.25034(17) 0.0338(5) Uani 1 1 d . . .
C2 C 0.33934(10) 0.2120(2) 0.17433(17) 0.0322(5) Uani 1 1 d . . .
H2C H 0.3678 0.1567 0.1674 0.039 Uiso 1 1 calc R . .
C3 C 0.32637(10) 0.3149(2) 0.11501(17) 0.0311(5) Uani 1 1 d . . .
C4 C 0.28247(10) 0.3871(2) 0.12567(17) 0.0327(5) Uani 1 1 d . . .
H4 H 0.2708 0.4550 0.0844 0.039 Uiso 1 1 calc R . .
C5 C 0.35724(10) 0.3425(2) 0.04536(17) 0.0309(5) Uani 1 1 d . . .
C6 C 0.41396(11) 0.3330(3) 0.06284(17) 0.0345(6) Uani 1 1 d . A .
C7 C 0.44292(11) 0.3611(3) -0.00102(19) 0.0387(6) Uani 1 1 d . . .
C8 C 0.41752(12) 0.4011(3) -0.08851(19) 0.0412(6) Uani 1 1 d . A .
C9 C 0.36139(12) 0.4106(3) -0.10766(18) 0.0423(6) Uani 1 1 d . . .
C10 C 0.33268(10) 0.3824(3) -0.04284(18) 0.0363(6) Uani 1 1 d . A .
C11A C 0.4334(3) 0.5187(6) -0.2142(5) 0.0546(18) Uiso 0.556(9) 1 d P A 1
H11A H 0.4601 0.5244 -0.2520 0.082 Uiso 0.556(9) 1 calc PR A 1
H11B H 0.4313 0.6002 -0.1842 0.082 Uiso 0.556(9) 1 calc PR A 1
H11C H 0.3976 0.4974 -0.2531 0.082 Uiso 0.556(9) 1 calc PR A 1
C11B C 0.4326(4) 0.3935(9) -0.2410(4) 0.068(3) Uiso 0.444(9) 1 d PD A 2
H11D H 0.4614 0.4162 -0.2719 0.101 Uiso 0.444(9) 1 calc PR A 2
H11E H 0.3994 0.4408 -0.2684 0.101 Uiso 0.444(9) 1 calc PR A 2
H11F H 0.4253 0.3025 -0.2479 0.101 Uiso 0.444(9) 1 calc PR A 2
C12 C 0.37698(15) 0.7462(3) 0.0424(3) 0.0605(9) Uani 1 1 d . . .
C13 C 0.05081(14) 0.4289(4) 0.1481(3) 0.0642(10) Uani 1 1 d . . .
H13A H 0.0551 0.4007 0.2121 0.077 Uiso 1 1 calc R . .
H13B H 0.0217 0.3773 0.1091 0.077 Uiso 1 1 calc R . .
C14 C 0.03400(16) 0.5633(5) 0.1408(3) 0.0758(12) Uani 1 1 d . . .
H14A H 0.0630 0.6154 0.1781 0.114 Uiso 1 1 calc R . .
H14B H 0.0006 0.5734 0.1627 0.114 Uiso 1 1 calc R . .
H14C H 0.0272 0.5903 0.0767 0.114 Uiso 1 1 calc R . .

loop_
_atom_site_aniso_label
_atom_site_aniso_U_11
_atom_site_aniso_U_22
_atom_site_aniso_U_33
_atom_site_aniso_U_23
_atom_site_aniso_U_13
_atom_site_aniso_U_12
Ag1 0.03969(14) 0.03883(15) 0.04211(14) -0.00275(8) 0.01727(10) 0.00391(8)
S1 0.0395(3) 0.0370(4) 0.0338(3) -0.0024(3) 0.0141(3) -0.0014(3)
F1 0.0358(8) 0.0701(12) 0.0367(8) 0.0124(8) 0.0094(7) 0.0095(8)
F2 0.0316(8) 0.0759(14) 0.0562(10) 0.0093(10) 0.0171(7) 0.0054(8)
F3 0.0600(12) 0.1144(18) 0.0360(10) 0.0226(11) 0.0111(8) 0.0168(13)
F4 0.0338(8) 0.0759(13) 0.0403(9) 0.0025(8) 0.0053(7) 0.0051(8)
F5 0.1019(19) 0.0814(17) 0.114(2) -0.0331(15) 0.0670(17) 0.0100(14)
F6 0.0745(17) 0.106(2) 0.156(3) 0.021(2) 0.0056(18) 0.0471(17)
F7 0.1080(19) 0.0372(11) 0.131(2) 0.0012(12) 0.0532(17) -0.0040(12)
O1 0.0598(14) 0.0753(17) 0.0492(12) 0.0142(11) 0.0327(11) 0.0048(12)
O2 0.0633(15) 0.0615(15) 0.0510(13) -0.0057(10) 0.0262(12) -0.0246(11)
O3 0.0529(12) 0.0584(15) 0.0441(11) -0.0056(10) 0.0023(10) 0.0086(11)
O4 0.0585(13) 0.0603(14) 0.0368(10) -0.0065(9) 0.0237(9) -0.0130(11)
O5 0.0436(12) 0.0559(14) 0.0549(14) -0.0004(11) 0.0127(10) -0.0085(10)
N1 0.0322(10) 0.0352(11) 0.0338(11) -0.0004(9) 0.0114(9) 0.0039(9)
N2 0.0510(15) 0.0570(17) 0.0382(14) 0.0127(12) 0.0219(12) 0.0171(13)
N3 0.0353(11) 0.0332(12) 0.0348(11) 0.0012(9) 0.0121(9) 0.0025(9)
C1 0.0326(13) 0.0373(14) 0.0329(13) -0.0017(10) 0.0107(10) -0.0004(11)
C2 0.0311(12) 0.0317(13) 0.0355(13) -0.0011(10) 0.0112(10) 0.0011(10)
C3 0.0295(12) 0.0339(13) 0.0308(12) -0.0017(10) 0.0086(10) -0.0005(10)
C4 0.0343(12) 0.0336(13) 0.0317(12) 0.0007(10) 0.0104(10) 0.0026(11)
C5 0.0344(12) 0.0289(13) 0.0306(12) -0.0004(10) 0.0100(10) -0.0004(10)
C6 0.0346(13) 0.0360(14) 0.0333(13) 0.0039(10) 0.0089(10) 0.0042(11)
C7 0.0343(13) 0.0427(15) 0.0423(15) -0.0004(12) 0.0151(11) 0.0037(12)
C8 0.0471(15) 0.0419(16) 0.0395(14) 0.0023(12) 0.0201(12) 0.0001(12)
C9 0.0491(16) 0.0486(17) 0.0295(13) 0.0076(12) 0.0102(12) 0.0066(13)
C10 0.0321(12) 0.0404(15) 0.0362(13) -0.0011(11) 0.0077(10) 0.0024(11)
C12 0.056(2) 0.050(2) 0.080(2) 0.0027(17) 0.0251(19) 0.0111(16)
C13 0.0455(18) 0.076(3) 0.072(2) 0.017(2) 0.0152(16) -0.0098(18)
C14 0.056(2) 0.086(3) 0.088(3) -0.016(2) 0.020(2) 0.006(2)

loop_
_atom_type_symbol
_atom_type_description
_atom_type_scat_dispersion_real
_atom_type_scat_dispersion_imag
_atom_type_scat_source
C C 0.0033 0.0016 'International Tables Vol C Tables 4.2.6.8 and 6.1.1.4'
H H 0.0000 0.0000 'International Tables Vol C Tables 4.2.6.8 and 6.1.1.4'
Ag Ag -0.8971 1.1015 'International Tables Vol C Tables 4.2.6.8 and 6.1.1.4'
F F 0.0171 0.0103 'International Tables Vol C Tables 4.2.6.8 and 6.1.1.4'
N N 0.0061 0.0033 'International Tables Vol C Tables 4.2.6.8 and 6.1.1.4'
O O 0.0106 0.0060 'International Tables Vol C Tables 4.2.6.8 and 6.1.1.4'
S S 0.1246 0.1234 'International Tables Vol C Tables 4.2.6.8 and 6.1.1.4'

loop_
_geom_angle_atom_site_label_1
_geom_angle_atom_site_label_2
_geom_angle_atom_site_label_3
_geom_angle
_geom_angle_site_symmetry_1
_geom_angle_site_symmetry_3
N3 Ag1 N1 128.16(8) 4 .
N3 Ag1 O5 119.03(8) 4 .
N1 Ag1 O5 112.46(8) . .
O3 S1 O4 115.48(13) . .
O3 S1 O2 115.10(15) . .
O4 S1 O2 113.42(14) . .
O3 S1 C12 102.44(16) . .
O4 S1 C12 103.67(16) . .
O2 S1 C12 104.63(16) . .
C11B O1 C8 121.7(4) . .
C11B O1 C11A 58.6(5) . .
C8 O1 C11A 118.3(3) . .
C13 O5 Ag1 123.0(2) . .
C13 O5 H5 108(3) . .
Ag1 O5 H5 104(3) . .
C4 N1 C1 116.8(2) . .
C4 N1 Ag1 119.26(17) . .
C1 N1 Ag1 123.91(17) . .
C1 N2 H2A 123(2) . .
C1 N2 H2B 122(3) . .
H2A N2 H2B 115(3) . .
C2 N3 C1 117.1(2) . .
C2 N3 Ag1 120.22(17) . 4_545
C1 N3 Ag1 119.73(17) . 4_545
N2 C1 N3 117.9(2) . .
N2 C1 N1 118.2(2) . .
N3 C1 N1 123.9(2) . .
N3 C2 C3 122.9(2) . .
N3 C2 H2C 118.6 . .
C3 C2 H2C 118.6 . .
C4 C3 C2 115.4(2) . .
C4 C3 C5 123.0(2) . .
C2 C3 C5 121.6(2) . .
N1 C4 C3 123.3(2) . .
N1 C4 H4 118.3 . .
C3 C4 H4 118.3 . .
C10 C5 C6 114.1(2) . .
C10 C5 C3 123.1(2) . .
C6 C5 C3 122.8(2) . .
F1 C6 C7 117.8(2) . .
F1 C6 C5 119.1(2) . .
C7 C6 C5 123.0(2) . .
F2 C7 C6 119.4(2) . .
F2 C7 C8 118.8(2) . .
C6 C7 C8 121.8(2) . .
O1 C8 C9 126.4(3) . .
O1 C8 C7 117.3(3) . .
C9 C8 C7 116.3(2) . .
F3 C9 C10 117.9(3) . .
F3 C9 C8 120.6(2) . .
C10 C9 C8 121.5(2) . .
F4 C10 C9 117.4(2) . .
F4 C10 C5 119.2(2) . .
C9 C10 C5 123.3(2) . .
O1 C11A H11A 109.5 . .
O1 C11A H11B 109.5 . .
H11A C11A H11B 109.5 . .
O1 C11A H11C 109.5 . .
H11A C11A H11C 109.5 . .
H11B C11A H11C 109.5 . .
O1 C11B H11D 109.5 . .
O1 C11B H11E 109.5 . .
H11D C11B H11E 109.5 . .
O1 C11B H11F 109.5 . .
H11D C11B H11F 109.5 . .
H11E C11B H11F 109.5 . .
F7 C12 F6 108.7(3) . .
F7 C12 F5 108.2(3) . .
F6 C12 F5 107.6(3) . .
F7 C12 S1 110.5(2) . .
F6 C12 S1 110.7(3) . .
F5 C12 S1 111.1(3) . .
O5 C13 C14 113.0(3) . .
O5 C13 H13A 109.0 . .
C14 C13 H13A 109.0 . .
O5 C13 H13B 109.0 . .
C14 C13 H13B 109.0 . .
H13A C13 H13B 107.8 . .
C13 C14 H14A 109.5 . .
C13 C14 H14B 109.5 . .
H14A C14 H14B 109.5 . .
C13 C14 H14C 109.5 . .
H14A C14 H14C 109.5 . .
H14B C14 H14C 109.5 . .

loop_
_geom_bond_atom_site_label_1
_geom_bond_atom_site_label_2
_geom_bond_distance
_geom_bond_site_symmetry_2
Ag1 N3 2.257(2) 4
Ag1 N1 2.261(2) .
Ag1 O5 2.340(2) .
S1 O3 1.430(2) .
S1 O4 1.437(2) .
S1 O2 1.444(2) .
S1 C12 1.817(4) .
F1 C6 1.348(3) .
F2 C7 1.346(3) .
F3 C9 1.350(3) .
F4 C10 1.354(3) .
F5 C12 1.332(4) .
F6 C12 1.330(5) .
F7 C12 1.327(4) .
O1 C11B 1.409(5) .
O1 C8 1.353(3) .
O1 C11A 1.412(7) .
O5 C13 1.439(4) .
O5 H5 0.82(4) .
N1 C4 1.340(3) .
N1 C1 1.355(3) .
N2 C1 1.332(3) .
N2 H2A 0.80(3) .
N2 H2B 0.89(4) .
N3 C2 1.338(3) .
N3 C1 1.354(3) .
N3 Ag1 2.257(2) 4_545
C2 C3 1.395(4) .
C2 H2C 0.9500 .
C3 C4 1.386(3) .
C3 C5 1.474(3) .
C4 H4 0.9500 .
C5 C10 1.391(4) .
C5 C6 1.398(4) .
C6 C7 1.369(4) .
C7 C8 1.387(4) .
C8 C9 1.382(4) .
C9 C10 1.377(4) .
C11A H11A 0.9800 .
C11A H11B 0.9800 .
C11A H11C 0.9800 .
C11B H11D 0.9800 .
C11B H11E 0.9800 .
C11B H11F 0.9800 .
C13 C14 1.479(6) .
C13 H13A 0.9900 .
C13 H13B 0.9900 .
C14 H14A 0.9800 .
C14 H14B 0.9800 .
C14 H14C 0.9800 .
